data_4320327
loop_
_publ_author_name
'Franck Gascoin'
'Slavi C. Sevov'

_publ_section_title
;
 Synthesis and Characterization of the "Metallic Salts" A5Pn4 (A = K, Rb,
 Cs and Pn = As, Sb, Bi) with Isolated Zigzag Tetramers of Pn44- and an
 Extra Delocalized Electron
;
_journal_name_full 'Inorganic Chemistry'
_journal_page_first 5177
_journal_page_last 5181
_journal_paper_doi 10.1021/ic0104499
_journal_volume 40
_journal_year 2001
_chemical_formula_moiety Rb5Sb4
_chemical_formula_sum 'Rb5 Sb4'
_chemical_formula_weight 914.35
_chemical_melting_point ?
_chemical_name_common Rb5Sb4
_chemical_name_systematic
;
   ?
;
_space_group_IT_number 12
_symmetry_cell_setting monoclinic
_symmetry_space_group_name_Hall '-C 2y'
_symmetry_space_group_name_H-M 'C 1 2/m 1'
_atom_sites_solution_hydrogens geom
_atom_sites_solution_primary direct
_atom_sites_solution_secondary difmap
_audit_creation_method SHELXL-97
_cell_angle_alpha 90.00
_cell_angle_beta 113.7010(10)
_cell_angle_gamma 90.00
_cell_formula_units_Z 2
_cell_length_a 12.7803(9)
_cell_length_b 5.7518(4)
_cell_length_c 11.6310(8)
_cell_measurement_temperature 250(2)
_cell_volume 782.88(9)
_computing_cell_refinement 'Bruker SMART'
_computing_data_collection 'Bruker SMART'
_computing_data_reduction 'Bruker SHELXTL'
_computing_molecular_graphics 'Bruker SHELXTL'
_computing_publication_material 'Bruker SHELXTL'
_computing_structure_refinement 'SHELXL-97 (Sheldrick, 1997)'
_computing_structure_solution 'SHELXS-97 (Sheldrick, 1990)'
_diffrn_ambient_temperature 250(2)
_diffrn_measured_fraction_theta_full 0.993
_diffrn_measured_fraction_theta_max 0.993
_diffrn_measurement_device_type 'CCD area detector'
_diffrn_measurement_method 'phi and omega scans'
_diffrn_radiation_monochromator graphite
_diffrn_radiation_source 'fine-focus sealed tube'
_diffrn_radiation_type MoK\a
_diffrn_radiation_wavelength 0.71073
_diffrn_reflns_av_R_equivalents 0.0473
_diffrn_reflns_av_sigmaI/netI 0.0569
_diffrn_reflns_limit_h_max 16
_diffrn_reflns_limit_h_min -16
_diffrn_reflns_limit_k_max 7
_diffrn_reflns_limit_k_min -7
_diffrn_reflns_limit_l_max 15
_diffrn_reflns_limit_l_min -15
_diffrn_reflns_number 4215
_diffrn_reflns_theta_full 28.38
_diffrn_reflns_theta_max 28.38
_diffrn_reflns_theta_min 1.91
_exptl_absorpt_coefficient_mu 22.221
_exptl_absorpt_correction_T_max 1.000000
_exptl_absorpt_correction_T_min 0.468324
_exptl_absorpt_correction_type semi-empirical
_exptl_absorpt_process_details SADABS
_exptl_crystal_colour 'gray, metallic luster'
_exptl_crystal_density_diffrn 3.879
_exptl_crystal_density_meas ?
_exptl_crystal_density_method 'not measured'
_exptl_crystal_description irregular
_exptl_crystal_F_000 778
_exptl_crystal_size_max 0.10
_exptl_crystal_size_mid 0.10
_exptl_crystal_size_min 0.04
_refine_diff_density_max 2.315
_refine_diff_density_min -0.861
_refine_diff_density_rms 0.271
_refine_ls_extinction_method none
_refine_ls_goodness_of_fit_ref 1.064
_refine_ls_hydrogen_treatment mixed
_refine_ls_matrix_type full
_refine_ls_number_parameters 31
_refine_ls_number_reflns 1074
_refine_ls_number_restraints 0
_refine_ls_restrained_S_all 1.064
_refine_ls_R_factor_all 0.0407
_refine_ls_R_factor_gt 0.0341
_refine_ls_shift/su_max 0.000
_refine_ls_shift/su_mean 0.000
_refine_ls_structure_factor_coef Fsqd
_refine_ls_weighting_details 'calc w=1/[\s^2^(Fo^2^)+(0.0373P)^2^+0.8608P] where P=(Fo^2^+2Fc^2^)/3'
_refine_ls_weighting_scheme calc
_refine_ls_wR_factor_gt 0.0859
_refine_ls_wR_factor_ref 0.0901
_reflns_number_gt 920
_reflns_number_total 1074
_reflns_threshold_expression >2sigma(I)
_cod_data_source_file ic0104499_3.cif
_cod_data_source_block Rb5Sb4
_cod_depositor_comments
;
The following automatic conversions were performed:

'_chemical_melting_point' value 'not measured' was changed to '?' -
the value is undefined or not given.

Automatic conversion script
Id: cif_fix_values 1646 2011-03-28 12:23:43Z adriana 

The following automatic conversions were performed:

'_exptl_crystal_density_meas' value 'not measured' was changed to '?'
- the value is perceived as not measured.

Automatic conversion script
Id: cif_fix_values 3008 2015-01-20 13:52:24Z robertas 
;
_cod_database_code 4320327

loop_
_symmetry_equiv_pos_as_xyz
'x, y, z'
'-x, y, -z'
'x+1/2, y+1/2, z'
'-x+1/2, y+1/2, -z'
'-x, -y, -z'
'x, -y, z'
'-x+1/2, -y+1/2, -z'
'x+1/2, -y+1/2, z'

loop_
_atom_site_label
_atom_site_type_symbol
_atom_site_fract_x
_atom_site_fract_y
_atom_site_fract_z
_atom_site_U_iso_or_equiv
_atom_site_adp_type
_atom_site_occupancy
_atom_site_symmetry_multiplicity
_atom_site_calc_flag
_atom_site_refinement_flags
_atom_site_disorder_assembly
_atom_site_disorder_group
Sb1 Sb 0.10179(4) 0.0000 0.11056(4) 0.02492(17) Uani 1 2 d S . .
Sb2 Sb 0.04299(4) 0.0000 0.31800(4) 0.02743(17) Uani 1 2 d S . .
Rb1 Rb 0.39354(6) 0.0000 0.10149(6) 0.0281(2) Uani 1 2 d S . .
Rb2 Rb 0.24667(7) 0.5000 0.33398(7) 0.0368(2) Uani 1 2 d S . .
Rb3 Rb 0.0353(2) 0.5000 0.5211(3) 0.0585(10) Uani 0.50 2 d SP . .

loop_
_atom_site_aniso_label
_atom_site_aniso_U_11
_atom_site_aniso_U_22
_atom_site_aniso_U_33
_atom_site_aniso_U_23
_atom_site_aniso_U_13
_atom_site_aniso_U_12
Sb1 0.0296(3) 0.0255(3) 0.0207(3) 0.000 0.0112(2) 0.000
Sb2 0.0436(3) 0.0209(3) 0.0210(3) 0.000 0.0163(2) 0.000
Rb1 0.0319(4) 0.0229(4) 0.0301(4) 0.000 0.0131(3) 0.000
Rb2 0.0333(4) 0.0424(4) 0.0305(4) 0.000 0.0082(3) 0.000
Rb3 0.124(3) 0.0226(7) 0.053(2) 0.000 0.061(2) 0.000

loop_
_atom_type_symbol
_atom_type_description
_atom_type_scat_dispersion_real
_atom_type_scat_dispersion_imag
_atom_type_scat_source
Rb Rb -0.9393 2.9676 'International Tables Vol C Tables 4.2.6.8 and 6.1.1.4'
Sb Sb -0.5866 1.5461 'International Tables Vol C Tables 4.2.6.8 and 6.1.1.4'

loop_
_geom_angle_atom_site_label_1
_geom_angle_atom_site_label_2
_geom_angle_atom_site_label_3
_geom_angle
_geom_angle_site_symmetry_1
_geom_angle_site_symmetry_3
_geom_angle_publ_flag
Sb2 Sb1 Sb1 108.42(3) . 5 ?
Sb2 Sb1 Rb1 129.39(2) . . ?
Sb1 Sb1 Rb1 122.19(2) 5 . ?
Sb2 Sb1 Rb1 129.644(11) . 7_545 ?
Sb1 Sb1 Rb1 70.064(15) 5 7_545 ?
Rb1 Sb1 Rb1 73.061(15) . 7_545 ?
Sb2 Sb1 Rb1 129.644(11) . 7 ?
Sb1 Sb1 Rb1 70.064(15) 5 7 ?
Rb1 Sb1 Rb1 73.061(15) . 7 ?
Rb1 Sb1 Rb1 98.20(2) 7_545 7 ?
Sb2 Sb1 Rb2 68.801(15) . . ?
Sb1 Sb1 Rb2 129.475(11) 5 . ?
Rb1 Sb1 Rb2 78.736(15) . . ?
Rb1 Sb1 Rb2 151.73(2) 7_545 . ?
Rb1 Sb1 Rb2 75.061(13) 7 . ?
Sb2 Sb1 Rb2 68.802(15) . 1_545 ?
Sb1 Sb1 Rb2 129.476(11) 5 1_545 ?
Rb1 Sb1 Rb2 78.735(15) . 1_545 ?
Rb1 Sb1 Rb2 75.061(13) 7_545 1_545 ?
Rb1 Sb1 Rb2 151.72(2) 7 1_545 ?
Rb2 Sb1 Rb2 97.715(19) . 1_545 ?
Sb2 Sb1 Rb1 66.789(14) . 3_445 ?
Sb1 Sb1 Rb1 66.815(15) 5 3_445 ?
Rb1 Sb1 Rb1 132.241(10) . 3_445 ?
Rb1 Sb1 Rb1 67.202(18) 7_545 3_445 ?
Rb1 Sb1 Rb1 136.879(13) 7 3_445 ?
Rb2 Sb1 Rb1 135.589(17) . 3_445 ?
Rb2 Sb1 Rb1 66.491(15) 1_545 3_445 ?
Sb2 Sb1 Rb1 66.789(14) . 3_455 ?
Sb1 Sb1 Rb1 66.815(15) 5 3_455 ?
Rb1 Sb1 Rb1 132.240(10) . 3_455 ?
Rb1 Sb1 Rb1 136.879(13) 7_545 3_455 ?
Rb1 Sb1 Rb1 67.202(18) 7 3_455 ?
Rb2 Sb1 Rb1 66.490(15) . 3_455 ?
Rb2 Sb1 Rb1 135.590(17) 1_545 3_455 ?
Rb1 Sb1 Rb1 95.316(19) 3_445 3_455 ?
Sb1 Sb2 Rb3 128.84(4) . 1_545 ?
Sb1 Sb2 Rb3 128.84(4) . . ?
Rb3 Sb2 Rb3 100.22(8) 1_545 . ?
Sb1 Sb2 Rb3 130.00(4) . 5_566 ?
Rb3 Sb2 Rb3 101.104(13) 1_545 5_566 ?
Rb3 Sb2 Rb3 12.74(7) . 5_566 ?
Sb1 Sb2 Rb3 130.00(4) . 5_556 ?
Rb3 Sb2 Rb3 12.74(7) 1_545 5_556 ?
Rb3 Sb2 Rb3 101.103(13) . 5_556 ?
Rb3 Sb2 Rb3 99.12(8) 5_566 5_556 ?
Sb1 Sb2 Rb2 130.45(2) . 3_445 ?
Rb3 Sb2 Rb2 72.26(4) 1_545 3_445 ?
Rb3 Sb2 Rb2 72.26(4) . 3_445 ?
Rb3 Sb2 Rb2 61.10(4) 5_566 3_445 ?
Rb3 Sb2 Rb2 61.10(4) 5_556 3_445 ?
Sb1 Sb2 Rb1 70.488(14) . 3_445 ?
Rb3 Sb2 Rb1 72.72(4) 1_545 3_445 ?
Rb3 Sb2 Rb1 150.02(4) . 3_445 ?
Rb3 Sb2 Rb1 137.97(4) 5_566 3_445 ?
Rb3 Sb2 Rb1 65.73(4) 5_556 3_445 ?
Rb2 Sb2 Rb1 77.899(15) 3_445 3_445 ?
Sb1 Sb2 Rb1 70.488(14) . 3_455 ?
Rb3 Sb2 Rb1 150.02(4) 1_545 3_455 ?
Rb3 Sb2 Rb1 72.72(4) . 3_455 ?
Rb3 Sb2 Rb1 65.73(4) 5_566 3_455 ?
Rb3 Sb2 Rb1 137.97(4) 5_556 3_455 ?
Rb2 Sb2 Rb1 77.899(15) 3_445 3_455 ?
Rb1 Sb2 Rb1 98.584(19) 3_445 3_455 ?
Sb1 Sb2 Rb2 126.10(2) . 7_556 ?
Rb3 Sb2 Rb2 61.45(4) 1_545 7_556 ?
Rb3 Sb2 Rb2 61.45(4) . 7_556 ?
Rb3 Sb2 Rb2 72.04(4) 5_566 7_556 ?
Rb3 Sb2 Rb2 72.04(4) 5_556 7_556 ?
Rb2 Sb2 Rb2 103.453(18) 3_445 7_556 ?
Rb1 Sb2 Rb2 130.498(10) 3_445 7_556 ?
Rb1 Sb2 Rb2 130.498(10) 3_455 7_556 ?
Sb1 Sb2 Rb2 68.261(15) . . ?
Rb3 Sb2 Rb2 137.27(4) 1_545 . ?
Rb3 Sb2 Rb2 65.36(4) . . ?
Rb3 Sb2 Rb2 73.43(4) 5_566 . ?
Rb3 Sb2 Rb2 148.96(4) 5_556 . ?
Rb2 Sb2 Rb2 131.073(11) 3_445 . ?
Rb1 Sb2 Rb2 138.747(18) 3_445 . ?
Rb1 Sb2 Rb2 67.313(15) 3_455 . ?
Rb2 Sb2 Rb2 77.043(17) 7_556 . ?
Sb1 Sb2 Rb2 68.260(15) . 1_545 ?
Rb3 Sb2 Rb2 65.36(4) 1_545 1_545 ?
Rb3 Sb2 Rb2 137.27(4) . 1_545 ?
Rb3 Sb2 Rb2 148.96(4) 5_566 1_545 ?
Rb3 Sb2 Rb2 73.43(4) 5_556 1_545 ?
Rb2 Sb2 Rb2 131.074(11) 3_445 1_545 ?
Rb1 Sb2 Rb2 67.314(15) 3_445 1_545 ?
Rb1 Sb2 Rb2 138.747(18) 3_455 1_545 ?
Rb2 Sb2 Rb2 77.042(17) 7_556 1_545 ?
Rb2 Sb2 Rb2 97.23(2) . 1_545 ?
Sb1 Rb1 Sb2 102.768(16) . 3 ?
Sb1 Rb1 Sb2 102.768(16) . 3_545 ?
Sb2 Rb1 Sb2 98.583(19) 3 3_545 ?
Sb1 Rb1 Sb1 106.939(15) . 7_545 ?
Sb2 Rb1 Sb1 150.27(2) 3 7_545 ?
Sb2 Rb1 Sb1 73.883(10) 3_545 7_545 ?
Sb1 Rb1 Sb1 106.939(15) . 7 ?
Sb2 Rb1 Sb1 73.883(10) 3 7 ?
Sb2 Rb1 Sb1 150.27(2) 3_545 7 ?
Sb1 Rb1 Sb1 98.21(2) 7_545 7 ?
Sb1 Rb1 Sb1 132.242(10) . 3 ?
Sb2 Rb1 Sb1 42.723(10) 3 3 ?
Sb2 Rb1 Sb1 112.700(19) 3_545 3 ?
Sb1 Rb1 Sb1 112.797(18) 7_545 3 ?
Sb1 Rb1 Sb1 43.121(13) 7 3 ?
Sb1 Rb1 Sb1 132.242(10) . 3_545 ?
Sb2 Rb1 Sb1 112.700(19) 3 3_545 ?
Sb2 Rb1 Sb1 42.723(11) 3_545 3_545 ?
Sb1 Rb1 Sb1 43.121(13) 7_545 3_545 ?
Sb1 Rb1 Sb1 112.797(18) 7 3_545 ?
Sb1 Rb1 Sb1 95.312(19) 3 3_545 ?
Sb1 Rb1 Rb3 76.53(4) . 7_556 ?
Sb2 Rb1 Rb3 56.96(2) 3 7_556 ?
Sb2 Rb1 Rb3 56.96(2) 3_545 7_556 ?
Sb1 Rb1 Rb3 129.646(13) 7_545 7_556 ?
Sb1 Rb1 Rb3 129.646(13) 7 7_556 ?
Sb1 Rb1 Rb3 96.65(3) 3 7_556 ?
Sb1 Rb1 Rb3 96.65(3) 3_545 7_556 ?
Sb1 Rb1 Rb1 150.97(3) . 5_655 ?
Sb2 Rb1 Rb1 96.002(18) 3 5_655 ?
Sb2 Rb1 Rb1 96.002(18) 3_545 5_655 ?
Sb1 Rb1 Rb1 57.365(12) 7_545 5_655 ?
Sb1 Rb1 Rb1 57.365(12) 7 5_655 ?
Sb1 Rb1 Rb1 55.431(12) 3 5_655 ?
Sb1 Rb1 Rb1 55.431(12) 3_545 5_655 ?
Rb3 Rb1 Rb1 132.51(5) 7_556 5_655 ?
Sb1 Rb1 Rb2 142.68(2) . 3_545 ?
Sb2 Rb1 Rb2 56.785(12) 3 3_545 ?
Sb2 Rb1 Rb2 56.785(12) 3_545 3_545 ?
Sb1 Rb1 Rb2 97.109(17) 7_545 3_545 ?
Sb1 Rb1 Rb2 97.109(17) 7 3_545 ?
Sb1 Rb1 Rb2 55.937(12) 3 3_545 ?
Sb1 Rb1 Rb2 55.937(12) 3_545 3_545 ?
Rb3 Rb1 Rb2 66.15(4) 7_556 3_545 ?
Rb1 Rb1 Rb2 66.35(2) 5_655 3_545 ?
Sb1 Rb1 Rb3 86.61(4) . 3_545 ?
Sb2 Rb1 Rb3 53.168(15) 3 3_545 ?
Sb2 Rb1 Rb3 53.168(15) 3_545 3_545 ?
Sb1 Rb1 Rb3 127.051(15) 7_545 3_545 ?
Sb1 Rb1 Rb3 127.051(15) 7 3_545 ?
Sb1 Rb1 Rb3 89.88(3) 3 3_545 ?
Sb1 Rb1 Rb3 89.88(3) 3_545 3_545 ?
Rb3 Rb1 Rb3 10.08(7) 7_556 3_545 ?
Rb1 Rb1 Rb3 122.43(4) 5_655 3_545 ?
Rb2 Rb1 Rb3 56.07(4) 3_545 3_545 ?
Sb1 Rb1 Rb1 53.800(15) . 7_545 ?
Sb2 Rb1 Rb1 156.54(3) 3 7_545 ?
Sb2 Rb1 Rb1 87.173(10) 3_545 7_545 ?
Sb1 Rb1 Rb1 53.139(12) 7_545 7_545 ?
Sb1 Rb1 Rb1 111.35(2) 7 7_545 ?
Sb1 Rb1 Rb1 152.76(3) 3 7_545 ?
Sb1 Rb1 Rb1 86.936(11) 3_545 7_545 ?
Rb3 Rb1 Rb1 110.08(4) 7_556 7_545 ?
Rb1 Rb1 Rb1 106.04(2) 5_655 7_545 ?
Rb2 Rb1 Rb1 140.312(12) 3_545 7_545 ?
Rb3 Rb1 Rb1 117.31(3) 3_545 7_545 ?
Sb2 Rb2 Sb2 76.546(18) 3 7_556 ?
Sb2 Rb2 Sb1 100.585(17) 3 1_565 ?
Sb2 Rb2 Sb1 131.084(10) 7_556 1_565 ?
Sb2 Rb2 Sb1 100.586(16) 3 . ?
Sb2 Rb2 Sb1 131.084(10) 7_556 . ?
Sb1 Rb2 Sb1 97.716(19) 1_565 . ?
Sb2 Rb2 Rb3 58.35(5) 3 7_566 ?
Sb2 Rb2 Rb3 57.91(4) 7_556 7_566 ?
Sb1 Rb2 Rb3 78.75(3) 1_565 7_566 ?
Sb1 Rb2 Rb3 156.85(6) . 7_566 ?
Sb2 Rb2 Rb3 58.35(4) 3 7_556 ?
Sb2 Rb2 Rb3 57.91(4) 7_556 7_556 ?
Sb1 Rb2 Rb3 156.85(6) 1_565 7_556 ?
Sb1 Rb2 Rb3 78.75(3) . 7_556 ?
Rb3 Rb2 Rb3 95.47(6) 7_566 7_556 ?
Sb2 Rb2 Sb2 131.073(11) 3 1_565 ?
Sb2 Rb2 Sb2 102.958(17) 7_556 1_565 ?
Sb1 Rb2 Sb2 42.939(11) 1_565 1_565 ?
Sb1 Rb2 Sb2 113.45(2) . 1_565 ?
Rb3 Rb2 Sb2 79.65(3) 7_566 1_565 ?
Rb3 Rb2 Sb2 158.58(6) 7_556 1_565 ?
Sb2 Rb2 Sb2 131.073(11) 3 . ?
Sb2 Rb2 Sb2 102.958(17) 7_556 . ?
Sb1 Rb2 Sb2 113.45(2) 1_565 . ?
Sb1 Rb2 Sb2 42.938(11) . . ?
Rb3 Rb2 Sb2 158.58(6) 7_566 . ?
Rb3 Rb2 Sb2 79.65(3) 7_556 . ?
Sb2 Rb2 Sb2 97.23(2) 1_565 . ?
Sb2 Rb2 Rb3 153.39(4) 3 . ?
Sb2 Rb2 Rb3 76.85(4) 7_556 . ?
Sb1 Rb2 Rb3 96.82(3) 1_565 . ?
Sb1 Rb2 Rb3 96.82(3) . . ?
Rb3 Rb2 Rb3 106.31(5) 7_566 . ?
Rb3 Rb2 Rb3 106.31(5) 7_556 . ?
Sb2 Rb2 Rb3 56.318(19) 1_565 . ?
Sb2 Rb2 Rb3 56.318(19) . . ?
Sb2 Rb2 Rb1 141.62(3) 3 3_455 ?
Sb2 Rb2 Rb1 141.83(3) 7_556 3_455 ?
Sb1 Rb2 Rb1 57.573(12) 1_565 3_455 ?
Sb1 Rb2 Rb1 57.572(12) . 3_455 ?
Rb3 Rb2 Rb1 132.26(3) 7_566 3_455 ?
Rb3 Rb2 Rb1 132.26(3) 7_556 3_455 ?
Sb2 Rb2 Rb1 55.901(12) 1_565 3_455 ?
Sb2 Rb2 Rb1 55.901(12) . 3_455 ?
Rb3 Rb2 Rb1 64.98(4) . 3_455 ?
Sb2 Rb2 Rb3 52.66(4) 3 3 ?
Sb2 Rb2 Rb3 53.19(4) 7_556 3 ?
Sb1 Rb2 Rb3 85.79(3) 1_565 3 ?
Sb1 Rb2 Rb3 153.04(4) . 3 ?
Rb3 Rb2 Rb3 7.93(5) 7_566 3 ?
Rb3 Rb2 Rb3 87.570(17) 7_556 3 ?
Sb2 Rb2 Rb3 87.28(3) 1_565 3 ?
Sb2 Rb2 Rb3 156.01(4) . 3 ?
Rb3 Rb2 Rb3 109.35(6) . 3 ?
Rb1 Rb2 Rb3 140.17(2) 3_455 3 ?
Sb2 Rb2 Rb3 52.66(4) 3 3_545 ?
Sb2 Rb2 Rb3 53.19(4) 7_556 3_545 ?
Sb1 Rb2 Rb3 153.04(4) 1_565 3_545 ?
Sb1 Rb2 Rb3 85.79(3) . 3_545 ?
Rb3 Rb2 Rb3 87.570(17) 7_566 3_545 ?
Rb3 Rb2 Rb3 7.93(5) 7_556 3_545 ?
Sb2 Rb2 Rb3 156.01(4) 1_565 3_545 ?
Sb2 Rb2 Rb3 87.28(3) . 3_545 ?
Rb3 Rb2 Rb3 109.35(6) . 3_545 ?
Rb1 Rb2 Rb3 140.17(2) 3_455 3_545 ?
Rb3 Rb2 Rb3 79.66(4) 3 3_545 ?
Rb3 Rb3 Sb2 85.7(3) 5_566 . ?
Rb3 Rb3 Sb2 85.7(3) 5_566 1_565 ?
Sb2 Rb3 Sb2 100.22(8) . 1_565 ?
Rb3 Rb3 Sb2 81.5(3) 5_566 5_566 ?
Sb2 Rb3 Sb2 167.26(7) . 5_566 ?
Sb2 Rb3 Sb2 78.897(13) 1_565 5_566 ?
Rb3 Rb3 Sb2 81.5(3) 5_566 5_556 ?
Sb2 Rb3 Sb2 78.896(13) . 5_556 ?
Sb2 Rb3 Sb2 167.26(7) 1_565 5_556 ?
Sb2 Rb3 Sb2 99.12(8) 5_566 5_556 ?
Rb3 Rb3 Rb2 132.16(4) 5_566 7_566 ?
Sb2 Rb3 Rb2 130.18(9) . 7_566 ?
Sb2 Rb3 Rb2 60.63(3) 1_565 7_566 ?
Sb2 Rb3 Rb2 60.55(3) 5_566 7_566 ?
Sb2 Rb3 Rb2 129.41(8) 5_556 7_566 ?
Rb3 Rb3 Rb2 132.16(4) 5_566 7_556 ?
Sb2 Rb3 Rb2 60.63(3) . 7_556 ?
Sb2 Rb3 Rb2 130.18(9) 1_565 7_556 ?
Sb2 Rb3 Rb2 129.41(8) 5_566 7_556 ?
Sb2 Rb3 Rb2 60.55(3) 5_556 7_556 ?
Rb2 Rb3 Rb2 95.47(6) 7_566 7_556 ?
Rb3 Rb3 Rb1 110.5(5) 5_566 7_556 ?
Sb2 Rb3 Rb1 128.51(4) . 7_556 ?
Sb2 Rb3 Rb1 128.51(4) 1_565 7_556 ?
Sb2 Rb3 Rb1 57.31(4) 5_566 7_556 ?
Sb2 Rb3 Rb1 57.31(4) 5_556 7_556 ?
Rb2 Rb3 Rb1 74.01(5) 7_566 7_556 ?
Rb2 Rb3 Rb1 74.01(5) 7_556 7_556 ?
Rb3 Rb3 Rb2 118.3(5) 5_566 . ?
Sb2 Rb3 Rb2 58.32(5) . . ?
Sb2 Rb3 Rb2 58.32(5) 1_565 . ?
Sb2 Rb3 Rb2 128.75(4) 5_566 . ?
Sb2 Rb3 Rb2 128.75(4) 5_556 . ?
Rb2 Rb3 Rb2 73.69(5) 7_566 . ?
Rb2 Rb3 Rb2 73.69(5) 7_556 . ?
Rb1 Rb3 Rb2 131.13(6) 7_556 . ?
Rb3 Rb3 Rb2 39.91(3) 5_566 3_445 ?
Sb2 Rb3 Rb2 55.08(2) . 3_445 ?
Sb2 Rb3 Rb2 114.24(6) 1_565 3_445 ?
Sb2 Rb3 Rb2 113.46(7) 5_566 3_445 ?
Sb2 Rb3 Rb2 54.77(3) 5_556 3_445 ?
Rb2 Rb3 Rb2 172.07(5) 7_566 3_445 ?
Rb2 Rb3 Rb2 92.430(18) 7_556 3_445 ?
Rb1 Rb3 Rb2 107.69(6) 7_556 3_445 ?
Rb2 Rb3 Rb2 109.35(6) . 3_445 ?
Rb3 Rb3 Rb2 39.91(3) 5_566 3_455 ?
Sb2 Rb3 Rb2 114.24(6) . 3_455 ?
Sb2 Rb3 Rb2 55.08(2) 1_565 3_455 ?
Sb2 Rb3 Rb2 54.77(3) 5_566 3_455 ?
Sb2 Rb3 Rb2 113.46(7) 5_556 3_455 ?
Rb2 Rb3 Rb2 92.430(17) 7_566 3_455 ?
Rb2 Rb3 Rb2 172.07(5) 7_556 3_455 ?
Rb1 Rb3 Rb2 107.69(6) 7_556 3_455 ?
Rb2 Rb3 Rb2 109.35(6) . 3_455 ?
Rb2 Rb3 Rb2 79.66(4) 3_445 3_455 ?
Rb3 Rb3 Rb1 59.4(5) 5_566 3_455 ?
Sb2 Rb3 Rb1 54.11(4) . 3_455 ?
Sb2 Rb3 Rb1 54.11(4) 1_565 3_455 ?
Sb2 Rb3 Rb1 117.96(4) 5_566 3_455 ?
Sb2 Rb3 Rb1 117.96(4) 5_556 3_455 ?
Rb2 Rb3 Rb1 112.25(6) 7_566 3_455 ?
Rb2 Rb3 Rb1 112.25(6) 7_556 3_455 ?
Rb1 Rb3 Rb1 169.92(7) 7_556 3_455 ?
Rb2 Rb3 Rb1 58.94(5) . 3_455 ?
Rb2 Rb3 Rb1 65.01(3) 3_445 3_455 ?
Rb2 Rb3 Rb1 65.01(3) 3_455 3_455 ?

loop_
_geom_bond_atom_site_label_1
_geom_bond_atom_site_label_2
_geom_bond_distance
_geom_bond_site_symmetry_2
_geom_bond_publ_flag
Sb1 Sb2 2.8006(7) . ?
Sb1 Sb1 2.8292(9) 5 ?
Sb1 Rb1 3.7724(9) . ?
Sb1 Rb1 3.8047(6) 7_545 ?
Sb1 Rb1 3.8047(6) 7 ?
Sb1 Rb2 3.8189(6) . ?
Sb1 Rb2 3.8189(6) 1_545 ?
Sb1 Rb1 3.8909(6) 3_445 ?
Sb1 Rb1 3.8909(6) 3_455 ?
Sb2 Rb3 3.748(2) 1_545 ?
Sb2 Rb3 3.748(2) . ?
Sb2 Rb3 3.779(2) 5_566 ?
Sb2 Rb3 3.779(2) 5_556 ?
Sb2 Rb2 3.8655(9) 3_445 ?
Sb2 Rb1 3.7939(6) 3_445 ?
Sb2 Rb1 3.7939(6) 3_455 ?
Sb2 Rb2 3.8553(9) 7_556 ?
Sb2 Rb2 3.8331(6) . ?
Sb2 Rb2 3.8331(6) 1_545 ?
Rb1 Sb2 3.7939(5) 3 ?
Rb1 Sb2 3.7939(6) 3_545 ?
Rb1 Sb1 3.8047(6) 7_545 ?
Rb1 Sb1 3.8047(6) 7 ?
Rb1 Sb1 3.8910(6) 3 ?
Rb1 Sb1 3.8910(6) 3_545 ?
Rb1 Rb3 4.109(3) 7_556 ?
Rb1 Rb1 4.2595(14) 5_655 ?
Rb1 Rb2 4.2272(12) 3_545 ?
Rb1 Rb3 4.471(3) 3_545 ?
Rb1 Rb1 4.5103(11) 7_545 ?
Rb2 Sb2 3.8656(9) 3 ?
Rb2 Sb2 3.8553(9) 7_556 ?
Rb2 Sb1 3.8189(6) 1_565 ?
Rb2 Rb3 3.8861(17) 7_566 ?
Rb2 Rb3 3.8861(17) 7_556 ?
Rb2 Sb2 3.8330(6) 1_565 ?
Rb2 Rb3 4.094(3) . ?
Rb2 Rb1 4.2271(12) 3_455 ?
Rb2 Rb3 4.4899(19) 3 ?
Rb2 Rb3 4.4899(19) 3_545 ?
Rb3 Rb3 0.836(5) 5_566 ?
Rb3 Sb2 3.748(2) 1_565 ?
Rb3 Sb2 3.779(2) 5_566 ?
Rb3 Sb2 3.779(2) 5_556 ?
Rb3 Rb2 3.8861(17) 7_566 ?
Rb3 Rb2 3.8861(17) 7_556 ?
Rb3 Rb1 4.109(3) 7_556 ?
Rb3 Rb2 4.4899(19) 3_445 ?
Rb3 Rb2 4.4899(19) 3_455 ?
Rb3 Rb1 4.471(3) 3_455 ?
